data_1560537
loop_
_publ_author_name
'Zhang, Jie'
'Xie, Zuowei'

_publ_section_title
;
 Tandem [4 + 2]/[2 + 2] cycloaddition of o-carboryne with enynes: facile
 construction of carborane-fused tricyclics
;
_journal_issue 15
_journal_name_full 'Chemical Science'
_journal_page_first 5616
_journal_page_last 5620
_journal_paper_doi 10.1039/D0SC07047E
_journal_volume 12
_journal_year 2021
_chemical_formula_sum 'C38 H59 B20'
_chemical_formula_weight 732.05
_space_group_crystal_system triclinic
_space_group_IT_number 2
_space_group_name_Hall '-P 1'
_space_group_name_H-M_alt 'P -1'
_atom_sites_solution_hydrogens geom
_audit_creation_method SHELXL-2014/6
_audit_update_record
;
2020-12-23 deposited with the CCDC.	2021-02-22 downloaded from the CCDC.
;
_cell_angle_alpha 75.8963(14)
_cell_angle_beta 79.1092(15)
_cell_angle_gamma 66.3809(14)
_cell_formula_units_Z 2
_cell_length_a 11.6972(6)
_cell_length_b 13.3199(7)
_cell_length_c 15.5282(8)
_cell_measurement_reflns_used 547
_cell_measurement_temperature 294(2)
_cell_measurement_theta_max 15
_cell_measurement_theta_min 15
_cell_volume 2138.51(19)
_computing_cell_refinement 'BRUKER D8VENTURE DIFFRACTOMETER'
_computing_data_collection 'BRUKER D8VENTURE DIFFRACTOMETER'
_computing_data_reduction 'BRUKER D8VENTURE DIFFRACTOMETER'
_computing_molecular_graphics 'BRUKER SHELXTL'
_computing_publication_material 'BRUKER SHELXTL'
_computing_structure_refinement 'SHELXL-2014/6 (Sheldrick, 2014)'
_diffrn_ambient_temperature 294(2)
_diffrn_measured_fraction_theta_full 0.995
_diffrn_measured_fraction_theta_max 0.995
_diffrn_measurement_device_type 'BRUKER D8VENTURE DIFFRACTOMETER'
_diffrn_measurement_method 'PHI & OMEGA SCAN'
_diffrn_radiation_type MoK\a
_diffrn_radiation_wavelength 0.71073
_diffrn_reflns_av_R_equivalents 0.0252
_diffrn_reflns_av_unetI/netI 0.0130
_diffrn_reflns_Laue_measured_fraction_full 0.995
_diffrn_reflns_Laue_measured_fraction_max 0.995
_diffrn_reflns_limit_h_max 14
_diffrn_reflns_limit_h_min -14
_diffrn_reflns_limit_k_max 15
_diffrn_reflns_limit_k_min -15
_diffrn_reflns_limit_l_max 18
_diffrn_reflns_limit_l_min -18
_diffrn_reflns_number 75879
_diffrn_reflns_point_group_measured_fraction_full 0.995
_diffrn_reflns_point_group_measured_fraction_max 0.995
_diffrn_reflns_theta_full 25.242
_diffrn_reflns_theta_max 25.249
_diffrn_reflns_theta_min 2.366
_exptl_absorpt_coefficient_mu 0.057
_exptl_absorpt_correction_T_max 0.7456
_exptl_absorpt_correction_T_min 0.6694
_exptl_absorpt_correction_type multi-scan
_exptl_crystal_colour colourless
_exptl_crystal_density_diffrn 1.137
_exptl_crystal_description block
_exptl_crystal_F_000 774
_exptl_crystal_size_max 0.500
_exptl_crystal_size_mid 0.400
_exptl_crystal_size_min 0.300
_refine_diff_density_max 0.613
_refine_diff_density_min -0.489
_refine_diff_density_rms 0.040
_refine_ls_extinction_method none
_refine_ls_goodness_of_fit_ref 1.033
_refine_ls_hydrogen_treatment constr
_refine_ls_matrix_type full
_refine_ls_number_parameters 523
_refine_ls_number_reflns 7698
_refine_ls_number_restraints 0
_refine_ls_restrained_S_all 1.033
_refine_ls_R_factor_all 0.0661
_refine_ls_R_factor_gt 0.0577
_refine_ls_shift/su_max 0.000
_refine_ls_shift/su_mean 0.000
_refine_ls_structure_factor_coef Fsqd
_refine_ls_weighting_details 'w=1/[\s^2^(Fo^2^)+(0.0976P)^2^+0.8087P] where P=(Fo^2^+2Fc^2^)/3'
_refine_ls_weighting_scheme calc
_refine_ls_wR_factor_gt 0.1624
_refine_ls_wR_factor_ref 0.1740
_reflns_Friedel_coverage 0.000
_reflns_number_gt 6584
_reflns_number_total 7698
_reflns_threshold_expression 'I > 2\s(I)'
_cod_data_source_file d0sc07047e2.cif
_cod_data_source_block 3y
_cod_depositor_comments 'Adding full bibliography for 1560527--1560539.cif.'
_cod_database_code 1560537
_shelx_space_group_comment
;
The symmetry employed for this shelxl refinement is uniquely defined
by the following loop, which should always be used as a source of
symmetry information in preference to the above space-group names.
They are only intended as comments.
;
_shelx_estimated_absorpt_t_min 0.972
_shelx_estimated_absorpt_t_max 0.983
_shelxl_version_number 2014/6

loop_
_space_group_symop_operation_xyz
'x, y, z'
'-x, -y, -z'

loop_
_atom_site_label
_atom_site_type_symbol
_atom_site_fract_x
_atom_site_fract_y
_atom_site_fract_z
_atom_site_U_iso_or_equiv
_atom_site_adp_type
_atom_site_occupancy
_atom_site_site_symmetry_order
_atom_site_calc_flag
_atom_site_refinement_flags_posn
_atom_site_refinement_flags_adp
_atom_site_refinement_flags_occupancy
_atom_site_disorder_assembly
_atom_site_disorder_group
C1 C 0.14004(15) 0.51061(12) 0.30130(10) 0.0362(4) Uani 1 1 d . . . . .
C2 C 0.27334(15) 0.53554(13) 0.29257(10) 0.0382(4) Uani 1 1 d . . . . .
C11 C 0.01773(14) 0.61285(12) 0.27135(10) 0.0330(3) Uani 1 1 d . . . . .
C12 C 0.00124(16) 0.63049(13) 0.17158(11) 0.0396(4) Uani 1 1 d . . . . .
H12A H -0.0579 0.7058 0.1540 0.047 Uiso 1 1 calc R U . . .
H12B H 0.0811 0.6252 0.1371 0.047 Uiso 1 1 calc R U . . .
C13 C -0.0438(2) 0.55060(16) 0.14568(15) 0.0589(5) Uani 1 1 d . . . . .
H13A H -0.0575 0.5729 0.0830 0.071 Uiso 1 1 calc R U . . .
H13B H 0.0196 0.4758 0.1547 0.071 Uiso 1 1 calc R U . . .
C14 C -0.1648(2) 0.55136(18) 0.20204(17) 0.0684(6) Uani 1 1 d . . . . .
H14A H -0.1916 0.4985 0.1866 0.082 Uiso 1 1 calc R U . . .
H14B H -0.2296 0.6249 0.1893 0.082 Uiso 1 1 calc R U . . .
C15 C -0.1481(2) 0.52096(16) 0.30117(16) 0.0612(6) Uani 1 1 d . . . . .
H15A H -0.0894 0.4446 0.3149 0.073 Uiso 1 1 calc R U . . .
H15B H -0.2279 0.5257 0.3355 0.073 Uiso 1 1 calc R U . . .
C16 C -0.09937(16) 0.59833(13) 0.32844(12) 0.0430(4) Uani 1 1 d . . . . .
H16A H -0.1381 0.6343 0.3765 0.052 Uiso 1 1 calc R U . . .
C17 C 0.02706(13) 0.71818(11) 0.29160(10) 0.0296(3) Uani 1 1 d . . . . .
H17A H 0.0016 0.7209 0.3551 0.035 Uiso 1 1 calc R U . . .
C18 C 0.15182(14) 0.73295(12) 0.26545(10) 0.0328(3) Uani 1 1 d . . . . .
C19 C 0.26574(14) 0.65340(13) 0.25790(11) 0.0378(4) Uani 1 1 d . . . . .
C20 C 0.38332(15) 0.67263(16) 0.21381(12) 0.0483(4) Uani 1 1 d . . . . .
H20A H 0.4558 0.6065 0.2313 0.058 Uiso 1 1 calc R U . . .
H20B H 0.3879 0.7341 0.2342 0.058 Uiso 1 1 calc R U . . .
C21 C 0.3868(2) 0.6990(3) 0.11283(14) 0.0777(8) Uani 1 1 d . . . . .
H21A H 0.3780 0.6389 0.0932 0.093 Uiso 1 1 calc R U . . .
H21B H 0.3155 0.7665 0.0958 0.093 Uiso 1 1 calc R U . . .
C22 C 0.50495(19) 0.7146(2) 0.06490(14) 0.0622(6) Uani 1 1 d . . . . .
C23 C 0.6043(2) 0.6287(2) 0.03462(15) 0.0682(6) Uani 1 1 d . . . . .
H23A H 0.5996 0.5587 0.0444 0.082 Uiso 1 1 calc R U . . .
C24 C 0.7112(2) 0.6441(3) -0.01011(17) 0.0802(8) Uani 1 1 d . . . . .
H24A H 0.7770 0.5849 -0.0311 0.096 Uiso 1 1 calc R U . . .
C25 C 0.7212(3) 0.7437(3) -0.0236(2) 0.0952(9) Uani 1 1 d . . . . .
H25A H 0.7931 0.7539 -0.0548 0.114 Uiso 1 1 calc R U . . .
C26 C 0.6271(4) 0.8287(3) 0.0080(3) 0.1323(16) Uani 1 1 d . . . . .
H26A H 0.6351 0.8971 0.0007 0.159 Uiso 1 1 calc R U . . .
C27 C 0.5178(3) 0.8149(3) 0.0515(3) 0.1131(13) Uani 1 1 d . . . . .
H27A H 0.4523 0.8749 0.0718 0.136 Uiso 1 1 calc R U . . .
C31 C -0.15013(14) 1.04603(12) 0.21198(10) 0.0329(3) Uani 1 1 d . . . . .
C32 C -0.00612(15) 1.05392(12) 0.19272(10) 0.0344(3) Uani 1 1 d . . . . .
C41 C -0.15878(14) 0.93069(11) 0.26330(10) 0.0328(3) Uani 1 1 d . . . . .
C42 C -0.17843(16) 0.91839(13) 0.36565(11) 0.0418(4) Uani 1 1 d . . . . .
H42A H -0.1610 0.8404 0.3915 0.050 Uiso 1 1 calc R U . . .
H42B H -0.1173 0.9390 0.3840 0.050 Uiso 1 1 calc R U . . .
C43 C -0.3087(2) 0.98711(16) 0.40496(14) 0.0625(6) Uani 1 1 d . . . . .
H43A H -0.3134 0.9688 0.4696 0.075 Uiso 1 1 calc R U . . .
H43B H -0.3229 1.0658 0.3868 0.075 Uiso 1 1 calc R U . . .
C44 C -0.4092(2) 0.96411(19) 0.37384(18) 0.0765(8) Uani 1 1 d . . . . .
H44A H -0.4910 1.0135 0.3952 0.092 Uiso 1 1 calc R U . . .
H44B H -0.4021 0.8880 0.3994 0.092 Uiso 1 1 calc R U . . .
C45 C -0.39897(17) 0.98076(17) 0.27264(17) 0.0661(6) Uani 1 1 d . . . . .
H45A H -0.4193 1.0593 0.2475 0.079 Uiso 1 1 calc R U . . .
H45B H -0.4595 0.9580 0.2559 0.079 Uiso 1 1 calc R U . . .
C46 C -0.26728(15) 0.91376(14) 0.23344(13) 0.0452(4) Uani 1 1 d . . . . .
H46A H -0.2636 0.9337 0.1689 0.054 Uiso 1 1 calc R U . . .
H46B H -0.2542 0.8352 0.2498 0.054 Uiso 1 1 calc R U . . .
C47 C -0.03370(13) 0.83925(11) 0.23413(10) 0.0283(3) Uani 1 1 d . . . . .
H47A H -0.0376 0.8315 0.1737 0.034 Uiso 1 1 calc R U . . .
C48 C 0.08764(14) 0.85436(12) 0.23568(10) 0.0319(3) Uani 1 1 d . . . . .
C49 C 0.10382(15) 0.95044(13) 0.22364(10) 0.0354(3) Uani 1 1 d . . . . .
C50 C 0.21962(19) 0.96665(17) 0.23637(14) 0.0525(5) Uani 1 1 d . . . . .
H50A H 0.2278 1.0295 0.1921 0.063 Uiso 1 1 calc R U . . .
H50B H 0.2925 0.9009 0.2255 0.063 Uiso 1 1 calc R U . . .
C51 C 0.2195(3) 0.98736(19) 0.32962(16) 0.0702(7) Uani 1 1 d . . . . .
H51A H 0.2851 1.0151 0.3280 0.084 Uiso 1 1 calc R U . . .
H51B H 0.1399 1.0443 0.3453 0.084 Uiso 1 1 calc R U . . .
C52 C 0.2400(2) 0.88404(19) 0.40018(15) 0.0652(6) Uani 1 1 d . . . . .
C53 C 0.1430(3) 0.8632(2) 0.45691(17) 0.0800(7) Uani 1 1 d . . . . .
H53A H 0.0615 0.9155 0.4536 0.096 Uiso 1 1 calc R U . . .
C54 C 0.1662(4) 0.7637(3) 0.51958(18) 0.1012(11) Uani 1 1 d . . . . .
H54A H 0.1003 0.7500 0.5577 0.121 Uiso 1 1 calc R U . . .
C55 C 0.2854(5) 0.6868(3) 0.5247(2) 0.1059(12) Uani 1 1 d . . . . .
H55A H 0.3008 0.6207 0.5664 0.127 Uiso 1 1 calc R U . . .
C56 C 0.3815(4) 0.7062(3) 0.4692(2) 0.1020(10) Uani 1 1 d . . . . .
H56A H 0.4626 0.6534 0.4730 0.122 Uiso 1 1 calc R U . . .
C57 C 0.3600(3) 0.8035(2) 0.40748(18) 0.0834(8) Uani 1 1 d . . . . .
H57A H 0.4271 0.8157 0.3699 0.100 Uiso 1 1 calc R U . . .
B3 B 0.19674(18) 0.51009(15) 0.39739(12) 0.0398(4) Uani 1 1 d . . . . .
H3 H 0.1471 0.5733 0.4396 0.048 Uiso 1 1 calc R U . . .
B4 B 0.1404(2) 0.40702(16) 0.39442(14) 0.0485(5) Uani 1 1 d . . . . .
H4 H 0.0542 0.4023 0.4351 0.058 Uiso 1 1 calc R U . . .
B5 B 0.1811(2) 0.37573(16) 0.28527(15) 0.0524(5) Uani 1 1 d . . . . .
H5 H 0.1212 0.3506 0.2551 0.063 Uiso 1 1 calc R U . . .
B6 B 0.2634(2) 0.46008(16) 0.22067(13) 0.0466(5) Uani 1 1 d . . . . .
H6 H 0.2571 0.4911 0.1486 0.056 Uiso 1 1 calc R U . . .
B7 B 0.36321(19) 0.45434(17) 0.37736(14) 0.0487(5) Uani 1 1 d . . . . .
H7 H 0.4222 0.4814 0.4066 0.058 Uiso 1 1 calc R U . . .
B8 B 0.2815(2) 0.36971(17) 0.44207(14) 0.0537(6) Uani 1 1 d . . . . .
H8 H 0.2878 0.3403 0.5143 0.064 Uiso 1 1 calc R U . . .
B9 B 0.2720(3) 0.28594(17) 0.37324(16) 0.0614(6) Uani 1 1 d . . . . .
H9 H 0.2719 0.2016 0.4005 0.074 Uiso 1 1 calc R U . . .
B10 B 0.3473(2) 0.31901(18) 0.26547(16) 0.0612(6) Uani 1 1 d . . . . .
H10 H 0.3961 0.2566 0.2224 0.073 Uiso 1 1 calc R U . . .
B11 B 0.4037(2) 0.42186(18) 0.26897(14) 0.0528(6) Uani 1 1 d . . . . .
H11 H 0.4895 0.4273 0.2280 0.063 Uiso 1 1 calc R U . . .
B12 B 0.4088(2) 0.31499(18) 0.36293(15) 0.0595(6) Uani 1 1 d . . . . .
H12 H 0.4979 0.2497 0.3837 0.071 Uiso 1 1 calc R U . . .
B33 B -0.07326(16) 1.04881(14) 0.10489(11) 0.0332(4) Uani 1 1 d . . . . .
H33 H -0.0391 0.9769 0.0712 0.040 Uiso 1 1 calc R U . . .
B34 B -0.23417(19) 1.12853(15) 0.12195(14) 0.0437(5) Uani 1 1 d . . . . .
H34 H -0.3054 1.1097 0.0989 0.052 Uiso 1 1 calc R U . . .
B35 B -0.2610(2) 1.17625(15) 0.22326(14) 0.0510(5) Uani 1 1 d . . . . .
H35 H -0.3500 1.1885 0.2661 0.061 Uiso 1 1 calc R U . . .
B36 B -0.1162(2) 1.12592(15) 0.26891(13) 0.0472(5) Uani 1 1 d . . . . .
H36 H -0.1097 1.1045 0.3413 0.057 Uiso 1 1 calc R U . . .
B37 B 0.0115(2) 1.13667(15) 0.09197(13) 0.0413(4) Uani 1 1 d . . . . .
H37 H 0.1011 1.1224 0.0495 0.050 Uiso 1 1 calc R U . . .
B38 B -0.1329(2) 1.18704(15) 0.04671(13) 0.0436(5) Uani 1 1 d . . . . .
H38 H -0.1379 1.2067 -0.0258 0.052 Uiso 1 1 calc R U . . .
B39 B -0.2509(2) 1.26726(16) 0.11998(15) 0.0556(6) Uani 1 1 d . . . . .
H39 H -0.3329 1.3393 0.0954 0.067 Uiso 1 1 calc R U . . .
B40 B -0.1778(3) 1.26485(16) 0.21154(15) 0.0596(6) Uani 1 1 d . . . . .
H40 H -0.2126 1.3354 0.2469 0.072 Uiso 1 1 calc R U . . .
B41 B -0.0155(2) 1.18529(16) 0.19336(14) 0.0507(5) Uani 1 1 d . . . . .
H41 H 0.0562 1.2032 0.2167 0.061 Uiso 1 1 calc R U . . .
B42 B -0.0984(2) 1.27260(16) 0.10141(15) 0.0522(5) Uani 1 1 d . . . . .
H42 H -0.0815 1.3480 0.0649 0.063 Uiso 1 1 calc R U . . .

loop_
_atom_site_aniso_label
_atom_site_aniso_U_11
_atom_site_aniso_U_22
_atom_site_aniso_U_33
_atom_site_aniso_U_23
_atom_site_aniso_U_13
_atom_site_aniso_U_12
C1 0.0414(9) 0.0241(7) 0.0351(8) -0.0055(6) 0.0025(6) -0.0069(6)
C2 0.0334(8) 0.0343(8) 0.0335(8) -0.0056(6) 0.0018(6) -0.0014(6)
C11 0.0360(8) 0.0226(7) 0.0368(8) -0.0043(6) 0.0010(6) -0.0101(6)
C12 0.0481(9) 0.0292(8) 0.0413(9) -0.0055(6) -0.0065(7) -0.0141(7)
C13 0.0837(15) 0.0407(10) 0.0612(12) -0.0088(9) -0.0201(11) -0.0270(10)
C14 0.0820(15) 0.0517(12) 0.0905(17) -0.0034(11) -0.0251(13) -0.0427(11)
C15 0.0618(12) 0.0418(10) 0.0852(15) -0.0005(10) -0.0025(11) -0.0335(9)
C16 0.0408(9) 0.0314(8) 0.0533(10) -0.0054(7) 0.0085(7) -0.0171(7)
C17 0.0292(7) 0.0218(7) 0.0339(7) -0.0051(6) 0.0009(6) -0.0076(5)
C18 0.0308(8) 0.0309(8) 0.0340(8) -0.0034(6) -0.0014(6) -0.0110(6)
C19 0.0309(8) 0.0388(8) 0.0366(8) -0.0028(7) -0.0021(6) -0.0088(7)
C20 0.0297(8) 0.0549(11) 0.0507(10) 0.0009(8) -0.0039(7) -0.0123(8)
C21 0.0481(12) 0.133(2) 0.0505(12) 0.0056(13) -0.0030(9) -0.0461(14)
C22 0.0449(11) 0.0878(16) 0.0473(11) 0.0051(10) -0.0003(8) -0.0300(11)
C23 0.0633(13) 0.0894(17) 0.0640(13) -0.0221(12) 0.0040(11) -0.0409(13)
C24 0.0569(13) 0.124(2) 0.0707(15) -0.0437(16) 0.0137(11) -0.0397(14)
C25 0.0739(18) 0.132(3) 0.0874(19) -0.0131(18) 0.0234(14) -0.0650(19)
C26 0.110(3) 0.086(2) 0.177(4) 0.009(2) 0.038(3) -0.055(2)
C27 0.0788(19) 0.0710(18) 0.147(3) 0.0021(18) 0.0331(19) -0.0171(15)
C31 0.0357(8) 0.0232(7) 0.0340(8) -0.0055(6) 0.0038(6) -0.0082(6)
C32 0.0460(9) 0.0276(7) 0.0331(8) -0.0044(6) -0.0005(6) -0.0195(7)
C41 0.0299(7) 0.0221(7) 0.0402(8) -0.0044(6) 0.0035(6) -0.0074(6)
C42 0.0460(9) 0.0276(8) 0.0402(9) -0.0035(6) 0.0104(7) -0.0100(7)
C43 0.0667(13) 0.0359(9) 0.0544(11) -0.0047(8) 0.0273(10) -0.0049(9)
C44 0.0414(11) 0.0562(12) 0.0975(18) 0.0026(12) 0.0267(11) -0.0076(9)
C45 0.0296(9) 0.0478(11) 0.1023(18) 0.0017(11) 0.0015(10) -0.0081(8)
C46 0.0324(8) 0.0317(8) 0.0657(11) -0.0019(8) -0.0057(8) -0.0100(7)
C47 0.0279(7) 0.0204(7) 0.0337(7) -0.0045(5) 0.0007(6) -0.0081(6)
C48 0.0303(7) 0.0298(7) 0.0339(8) -0.0036(6) -0.0014(6) -0.0117(6)
C49 0.0403(8) 0.0341(8) 0.0351(8) -0.0021(6) -0.0047(6) -0.0193(7)
C50 0.0540(11) 0.0506(10) 0.0620(12) 0.0042(9) -0.0154(9) -0.0330(9)
C51 0.0924(17) 0.0628(13) 0.0791(15) -0.0018(11) -0.0400(13) -0.0460(13)
C52 0.0905(16) 0.0679(13) 0.0595(12) -0.0037(10) -0.0321(12) -0.0463(13)
C53 0.106(2) 0.0919(18) 0.0629(14) -0.0269(13) -0.0096(14) -0.0503(16)
C54 0.163(3) 0.125(3) 0.0525(15) -0.0212(17) 0.0062(18) -0.095(3)
C55 0.184(4) 0.093(2) 0.0606(17) 0.0086(15) -0.039(2) -0.074(3)
C56 0.130(3) 0.094(2) 0.085(2) 0.0172(17) -0.062(2) -0.043(2)
C57 0.0924(19) 0.0928(19) 0.0779(17) 0.0114(14) -0.0433(15) -0.0481(16)
B3 0.0410(10) 0.0320(9) 0.0313(9) -0.0043(7) 0.0012(7) -0.0013(7)
B4 0.0583(12) 0.0272(9) 0.0445(11) 0.0030(8) 0.0010(9) -0.0084(8)
B5 0.0680(14) 0.0240(9) 0.0547(12) -0.0083(8) -0.0058(10) -0.0059(9)
B6 0.0505(11) 0.0359(10) 0.0376(10) -0.0120(8) 0.0026(8) -0.0001(8)
B7 0.0408(10) 0.0442(11) 0.0394(10) -0.0032(8) -0.0054(8) 0.0044(8)
B8 0.0575(13) 0.0372(10) 0.0399(11) 0.0013(8) -0.0013(9) 0.0029(9)
B9 0.0754(16) 0.0264(10) 0.0573(13) 0.0000(9) -0.0048(11) 0.0012(10)
B10 0.0708(15) 0.0346(10) 0.0522(13) -0.0140(9) -0.0018(11) 0.0086(10)
B11 0.0428(11) 0.0459(11) 0.0429(11) -0.0092(9) 0.0043(9) 0.0077(9)
B12 0.0569(13) 0.0386(11) 0.0498(12) -0.0051(9) -0.0022(10) 0.0128(10)
B33 0.0378(9) 0.0271(8) 0.0301(8) -0.0036(6) 0.0010(7) -0.0104(7)
B34 0.0410(10) 0.0300(9) 0.0458(11) 0.0017(8) -0.0020(8) -0.0045(8)
B35 0.0598(13) 0.0229(9) 0.0493(11) -0.0049(8) 0.0148(10) -0.0039(8)
B36 0.0778(14) 0.0284(9) 0.0363(10) -0.0108(7) 0.0057(9) -0.0232(9)
B37 0.0532(11) 0.0320(9) 0.0380(10) 0.0003(7) 0.0020(8) -0.0219(8)
B38 0.0529(11) 0.0302(9) 0.0367(10) 0.0016(7) 0.0000(8) -0.0106(8)
B39 0.0629(14) 0.0258(9) 0.0544(12) 0.0018(8) 0.0075(10) -0.0036(9)
B40 0.0962(18) 0.0252(9) 0.0489(12) -0.0101(8) 0.0123(12) -0.0207(10)
B41 0.0816(15) 0.0323(10) 0.0464(11) -0.0055(8) -0.0027(10) -0.0324(10)
B42 0.0754(15) 0.0273(9) 0.0475(11) -0.0013(8) 0.0043(10) -0.0206(10)

loop_
_atom_type_symbol
_atom_type_description
_atom_type_scat_dispersion_real
_atom_type_scat_dispersion_imag
_atom_type_scat_source
C C 0.0033 0.0016 'International Tables Vol C Tables 4.2.6.8 and 6.1.1.4'
H H 0.0000 0.0000 'International Tables Vol C Tables 4.2.6.8 and 6.1.1.4'
B B 0.0013 0.0007 'International Tables Vol C Tables 4.2.6.8 and 6.1.1.4'

loop_
_geom_angle_atom_site_label_1
_geom_angle_atom_site_label_2
_geom_angle_atom_site_label_3
_geom_angle
_geom_angle_site_symmetry_1
_geom_angle_site_symmetry_3
_geom_angle_publ_flag
C11 C1 C2 117.52(12) . . ?
C11 C1 B5 125.23(15) . . ?
C2 C1 B5 108.24(13) . . ?
C11 C1 B4 123.57(13) . . ?
C2 C1 B4 108.21(13) . . ?
B5 C1 B4 61.56(11) . . ?
C11 C1 B3 117.06(12) . . ?
C2 C1 B3 60.41(10) . . ?
B5 C1 B3 110.73(13) . . ?
B4 C1 B3 60.68(11) . . ?
C11 C1 B6 119.34(13) . . ?
C2 C1 B6 59.95(11) . . ?
B5 C1 B6 61.31(12) . . ?
B4 C1 B6 111.19(12) . . ?
B3 C1 B6 110.83(13) . . ?
C19 C2 C1 117.43(12) . . ?
C19 C2 B7 119.98(15) . . ?
C1 C2 B7 111.63(13) . . ?
C19 C2 B6 119.39(13) . . ?
C1 C2 B6 61.53(11) . . ?
B7 C2 B6 113.15(14) . . ?
C19 C2 B11 122.60(14) . . ?
C1 C2 B11 111.20(14) . . ?
B7 C2 B11 62.11(11) . . ?
B6 C2 B11 61.81(12) . . ?
C19 C2 B3 116.26(13) . . ?
C1 C2 B3 61.12(10) . . ?
B7 C2 B3 62.28(11) . . ?
B6 C2 B3 112.72(14) . . ?
B11 C2 B3 112.78(13) . . ?
C16 C11 C12 109.03(14) . . ?
C16 C11 C17 106.84(12) . . ?
C12 C11 C17 110.18(12) . . ?
C16 C11 C1 110.31(12) . . ?
C12 C11 C1 113.41(12) . . ?
C17 C11 C1 106.85(12) . . ?
C13 C12 C11 116.67(14) . . ?
C14 C13 C12 109.71(17) . . ?
C13 C14 C15 111.24(18) . . ?
C14 C15 C16 111.67(15) . . ?
C15 C16 C11 115.81(15) . . ?
C18 C17 C11 117.48(12) . . ?
C18 C17 C47 86.78(10) . . ?
C11 C17 C47 122.58(12) . . ?
C19 C18 C48 139.64(14) . . ?
C19 C18 C17 127.55(14) . . ?
C48 C18 C17 91.14(11) . . ?
C18 C19 C2 116.10(14) . . ?
C18 C19 C20 125.29(15) . . ?
C2 C19 C20 118.53(14) . . ?
C19 C20 C21 111.79(15) . . ?
C22 C21 C20 114.15(18) . . ?
C27 C22 C23 117.3(2) . . ?
C27 C22 C21 121.1(2) . . ?
C23 C22 C21 121.6(2) . . ?
C22 C23 C24 121.2(2) . . ?
C25 C24 C23 120.6(3) . . ?
C24 C25 C26 119.7(2) . . ?
C25 C26 C27 120.2(3) . . ?
C22 C27 C26 121.0(3) . . ?
C41 C31 C32 117.05(12) . . ?
C41 C31 B35 125.70(12) . . ?
C32 C31 B35 108.54(12) . . ?
C41 C31 B36 119.26(13) . . ?
C32 C31 B36 60.30(10) . . ?
B35 C31 B36 61.55(13) . . ?
C41 C31 B33 116.66(11) . . ?
C32 C31 B33 60.37(9) . . ?
B35 C31 B33 110.56(12) . . ?
B36 C31 B33 111.12(12) . . ?
C41 C31 B34 123.64(13) . . ?
C32 C31 B34 108.31(12) . . ?
B35 C31 B34 61.22(11) . . ?
B36 C31 B34 111.30(13) . . ?
B33 C31 B34 60.73(10) . . ?
C49 C32 C31 117.85(12) . . ?
C49 C32 B37 119.19(13) . . ?
C31 C32 B37 111.32(12) . . ?
C49 C32 B41 122.66(14) . . ?
C31 C32 B41 111.30(13) . . ?
B37 C32 B41 62.42(11) . . ?
C49 C32 B36 120.52(14) . . ?
C31 C32 B36 60.92(10) . . ?
B37 C32 B36 113.41(12) . . ?
B41 C32 B36 62.36(11) . . ?
C49 C32 B33 115.62(12) . . ?
C31 C32 B33 60.92(9) . . ?
B37 C32 B33 62.04(10) . . ?
B41 C32 B33 112.91(13) . . ?
B36 C32 B33 112.09(13) . . ?
C42 C41 C46 108.00(13) . . ?
C42 C41 C47 110.40(12) . . ?
C46 C41 C47 108.02(12) . . ?
C42 C41 C31 114.18(12) . . ?
C46 C41 C31 110.22(13) . . ?
C47 C41 C31 105.87(11) . . ?
C43 C42 C41 116.02(15) . . ?
C44 C43 C42 110.85(18) . . ?
C43 C44 C45 111.99(17) . . ?
C44 C45 C46 112.04(17) . . ?
C45 C46 C41 115.34(16) . . ?
C48 C47 C41 117.84(12) . . ?
C48 C47 C17 87.08(11) . . ?
C41 C47 C17 124.71(12) . . ?
C49 C48 C18 141.64(15) . . ?
C49 C48 C47 126.95(14) . . ?
C18 C48 C47 90.84(11) . . ?
C48 C49 C32 115.72(14) . . ?
C48 C49 C50 127.30(15) . . ?
C32 C49 C50 116.98(14) . . ?
C49 C50 C51 114.26(17) . . ?
C52 C51 C50 112.59(18) . . ?
C53 C52 C57 117.8(2) . . ?
C53 C52 C51 122.5(2) . . ?
C57 C52 C51 119.6(2) . . ?
C52 C53 C54 120.4(3) . . ?
C55 C54 C53 120.0(3) . . ?
C56 C55 C54 120.2(3) . . ?
C55 C56 C57 120.5(3) . . ?
C56 C57 C52 121.2(3) . . ?
C2 B3 C1 58.47(10) . . ?
C2 B3 B4 105.80(13) . . ?
C1 B3 B4 59.56(11) . . ?
C2 B3 B8 105.23(12) . . ?
C1 B3 B8 106.89(14) . . ?
B4 B3 B8 60.50(13) . . ?
C2 B3 B7 58.35(10) . . ?
C1 B3 B7 106.32(13) . . ?
B4 B3 B7 108.47(14) . . ?
B8 B3 B7 60.09(12) . . ?
C1 B4 B3 59.75(10) . . ?
C1 B4 B8 106.54(15) . . ?
B3 B4 B8 59.86(12) . . ?
C1 B4 B5 59.07(10) . . ?
B3 B4 B5 107.98(14) . . ?
B8 B4 B5 107.82(16) . . ?
C1 B4 B9 106.27(14) . . ?
B3 B4 B9 107.72(17) . . ?
B8 B4 B9 59.75(14) . . ?
B5 B4 B9 60.05(12) . . ?
C1 B5 B6 59.75(10) . . ?
C1 B5 B4 59.37(10) . . ?
B6 B5 B4 108.18(15) . . ?
C1 B5 B10 106.68(17) . . ?
B6 B5 B10 59.67(13) . . ?
B4 B5 B10 108.21(17) . . ?
C1 B5 B9 106.46(16) . . ?
B6 B5 B9 107.72(18) . . ?
B4 B5 B9 59.99(12) . . ?
B10 B5 B9 60.09(14) . . ?
C2 B6 C1 58.52(10) . . ?
C2 B6 B10 105.43(15) . . ?
C1 B6 B10 106.49(14) . . ?
C2 B6 B11 59.11(11) . . ?
C1 B6 B11 106.62(14) . . ?
B10 B6 B11 59.63(14) . . ?
C2 B6 B5 105.24(14) . . ?
C1 B6 B5 58.94(10) . . ?
B10 B6 B5 60.23(13) . . ?
B11 B6 B5 107.70(15) . . ?
C2 B7 B11 59.23(10) . . ?
C2 B7 B8 105.53(16) . . ?
B11 B7 B8 107.70(17) . . ?
C2 B7 B12 105.52(16) . . ?
B11 B7 B12 59.71(12) . . ?
B8 B7 B12 59.90(13) . . ?
C2 B7 B3 59.37(10) . . ?
B11 B7 B3 108.11(15) . . ?
B8 B7 B3 59.46(11) . . ?
B12 B7 B3 107.47(17) . . ?
B3 B8 B9 107.93(15) . . ?
B3 B8 B12 108.38(14) . . ?
B9 B8 B12 59.75(15) . . ?
B3 B8 B7 60.45(11) . . ?
B9 B8 B7 107.85(16) . . ?
B12 B8 B7 60.06(13) . . ?
B3 B8 B4 59.64(11) . . ?
B9 B8 B4 60.23(13) . . ?
B12 B8 B4 108.09(17) . . ?
B7 B8 B4 108.06(14) . . ?
B12 B9 B8 60.19(14) . . ?
B12 B9 B4 108.28(16) . . ?
B8 B9 B4 60.02(13) . . ?
B12 B9 B5 108.11(17) . . ?
B8 B9 B5 107.96(14) . . ?
B4 B9 B5 59.95(12) . . ?
B12 B9 B10 60.15(15) . . ?
B8 B9 B10 108.20(18) . . ?
B4 B9 B10 108.05(14) . . ?
B5 B9 B10 59.93(13) . . ?
B11 B10 B6 60.21(13) . . ?
B11 B10 B12 59.91(14) . . ?
B6 B10 B12 108.02(16) . . ?
B11 B10 B5 108.05(14) . . ?
B6 B10 B5 60.10(12) . . ?
B12 B10 B5 107.59(16) . . ?
B11 B10 B9 107.53(17) . . ?
B6 B10 B9 107.98(14) . . ?
B12 B10 B9 59.45(15) . . ?
B5 B10 B9 59.99(14) . . ?
C2 B11 B10 105.81(16) . . ?
C2 B11 B12 105.49(14) . . ?
B10 B11 B12 60.54(14) . . ?
C2 B11 B6 59.08(11) . . ?
B10 B11 B6 60.15(13) . . ?
B12 B11 B6 108.47(18) . . ?
C2 B11 B7 58.66(10) . . ?
B10 B11 B7 108.72(16) . . ?
B12 B11 B7 60.23(12) . . ?
B6 B11 B7 108.08(14) . . ?
B9 B12 B11 108.00(17) . . ?
B9 B12 B8 60.06(14) . . ?
B11 B12 B8 108.10(14) . . ?
B9 B12 B7 108.07(15) . . ?
B11 B12 B7 60.06(12) . . ?
B8 B12 B7 60.04(12) . . ?
B9 B12 B10 60.40(15) . . ?
B11 B12 B10 59.55(14) . . ?
B8 B12 B10 108.29(17) . . ?
B7 B12 B10 107.80(14) . . ?
C32 B33 C31 58.70(9) . . ?
C32 B33 B34 106.29(13) . . ?
C31 B33 B34 59.85(10) . . ?
C32 B33 B38 105.52(12) . . ?
C31 B33 B38 107.31(12) . . ?
B34 B33 B38 60.62(11) . . ?
C32 B33 B37 58.57(10) . . ?
C31 B33 B37 106.72(12) . . ?
B34 B33 B37 108.62(13) . . ?
B38 B33 B37 59.97(11) . . ?
C31 B34 B33 59.42(10) . . ?
C31 B34 B35 58.96(10) . . ?
B33 B34 B35 107.67(15) . . ?
C31 B34 B39 106.40(15) . . ?
B33 B34 B39 107.93(15) . . ?
B35 B34 B39 60.23(12) . . ?
C31 B34 B38 106.27(14) . . ?
B33 B34 B38 59.72(10) . . ?
B35 B34 B38 108.05(15) . . ?
B39 B34 B38 60.16(11) . . ?
C31 B35 B34 59.82(10) . . ?
C31 B35 B40 106.53(15) . . ?
B34 B35 B40 108.36(14) . . ?
C31 B35 B36 59.39(10) . . ?
B34 B35 B36 108.43(14) . . ?
B40 B35 B36 59.81(13) . . ?
C31 B35 B39 106.92(13) . . ?
B34 B35 B39 60.04(12) . . ?
B40 B35 B39 60.35(14) . . ?
B36 B35 B39 108.29(16) . . ?
C32 B36 C31 58.78(9) . . ?
C32 B36 B40 105.24(13) . . ?
C31 B36 B40 106.40(15) . . ?
C32 B36 B35 105.40(14) . . ?
C31 B36 B35 59.06(11) . . ?
B40 B36 B35 59.99(13) . . ?
C32 B36 B41 58.52(10) . . ?
C31 B36 B41 106.49(13) . . ?
B40 B36 B41 60.03(13) . . ?
B35 B36 B41 107.82(15) . . ?
C32 B37 B38 105.92(13) . . ?
C32 B37 B33 59.38(9) . . ?
B38 B37 B33 59.68(10) . . ?
C32 B37 B41 58.81(10) . . ?
B38 B37 B41 108.16(15) . . ?
B33 B37 B41 107.84(13) . . ?
C32 B37 B42 105.64(13) . . ?
B38 B37 B42 60.26(12) . . ?
B33 B37 B42 107.80(14) . . ?
B41 B37 B42 59.97(12) . . ?
B33 B38 B37 60.36(10) . . ?
B33 B38 B34 59.66(10) . . ?
B37 B38 B34 108.16(13) . . ?
B33 B38 B42 108.25(14) . . ?
B37 B38 B42 60.16(12) . . ?
B34 B38 B42 108.09(14) . . ?
B33 B38 B39 107.64(13) . . ?
B37 B38 B39 108.18(16) . . ?
B34 B38 B39 59.85(11) . . ?
B42 B38 B39 60.12(13) . . ?
B34 B39 B35 59.73(11) . . ?
B34 B39 B38 59.99(11) . . ?
B35 B39 B38 107.52(13) . . ?
B34 B39 B42 108.03(14) . . ?
B35 B39 B42 107.85(17) . . ?
B38 B39 B42 59.90(12) . . ?
B34 B39 B40 107.50(14) . . ?
B35 B39 B40 59.58(13) . . ?
B38 B39 B40 107.69(17) . . ?
B42 B39 B40 60.21(14) . . ?
B36 B40 B35 60.19(12) . . ?
B36 B40 B41 60.39(12) . . ?
B35 B40 B41 108.26(13) . . ?
B36 B40 B39 108.37(15) . . ?
B35 B40 B39 60.07(13) . . ?
B41 B40 B39 107.87(15) . . ?
B36 B40 B42 108.27(14) . . ?
B35 B40 B42 107.97(16) . . ?
B41 B40 B42 59.78(13) . . ?
B39 B40 B42 59.88(13) . . ?
C32 B41 B40 105.35(15) . . ?
C32 B41 B42 105.66(15) . . ?
B40 B41 B42 60.51(13) . . ?
C32 B41 B37 58.77(10) . . ?
B40 B41 B37 108.08(17) . . ?
B42 B41 B37 60.04(12) . . ?
C32 B41 B36 59.12(10) . . ?
B40 B41 B36 59.58(12) . . ?
B42 B41 B36 108.21(17) . . ?
B37 B41 B36 107.81(14) . . ?
B41 B42 B37 59.99(12) . . ?
B41 B42 B38 107.64(13) . . ?
B37 B42 B38 59.58(11) . . ?
B41 B42 B39 107.84(15) . . ?
B37 B42 B39 107.62(14) . . ?
B38 B42 B39 59.98(13) . . ?
B41 B42 B40 59.71(14) . . ?
B37 B42 B40 107.40(14) . . ?
B38 B42 B40 107.52(15) . . ?
B39 B42 B40 59.91(14) . . ?

loop_
_geom_bond_atom_site_label_1
_geom_bond_atom_site_label_2
_geom_bond_distance
_geom_bond_site_symmetry_2
_geom_bond_publ_flag
C1 C11 1.581(2) . ?
C1 C2 1.695(2) . ?
C1 B5 1.732(2) . ?
C1 B4 1.738(2) . ?
C1 B3 1.741(3) . ?
C1 B6 1.747(2) . ?
C2 C19 1.502(2) . ?
C2 B7 1.711(2) . ?
C2 B6 1.720(3) . ?
C2 B11 1.721(2) . ?
C2 B3 1.729(2) . ?
C11 C16 1.539(2) . ?
C11 C12 1.547(2) . ?
C11 C17 1.559(2) . ?
C12 C13 1.520(2) . ?
C13 C14 1.515(3) . ?
C14 C15 1.523(3) . ?
C15 C16 1.530(3) . ?
C17 C18 1.517(2) . ?
C17 C47 1.5880(19) . ?
C18 C19 1.335(2) . ?
C18 C48 1.479(2) . ?
C19 C20 1.506(2) . ?
C20 C21 1.517(3) . ?
C21 C22 1.508(3) . ?
C22 C27 1.365(4) . ?
C22 C23 1.368(3) . ?
C23 C24 1.376(3) . ?
C24 C25 1.342(4) . ?
C25 C26 1.343(5) . ?
C26 C27 1.388(4) . ?
C31 C41 1.5821(19) . ?
C31 C32 1.695(2) . ?
C31 B35 1.726(2) . ?
C31 B36 1.732(2) . ?
C31 B33 1.734(2) . ?
C31 B34 1.742(2) . ?
C32 C49 1.508(2) . ?
C32 B37 1.710(2) . ?
C32 B41 1.711(2) . ?
C32 B36 1.722(2) . ?
C32 B33 1.725(2) . ?
C41 C42 1.540(2) . ?
C41 C46 1.542(2) . ?
C41 C47 1.5555(19) . ?
C42 C43 1.528(2) . ?
C43 C44 1.511(4) . ?
C44 C45 1.521(4) . ?
C45 C46 1.533(2) . ?
C47 C48 1.516(2) . ?
C48 C49 1.331(2) . ?
C49 C50 1.509(2) . ?
C50 C51 1.538(3) . ?
C51 C52 1.501(3) . ?
C52 C53 1.377(4) . ?
C52 C57 1.389(4) . ?
C53 C54 1.400(4) . ?
C54 C55 1.363(5) . ?
C55 C56 1.352(5) . ?
C56 C57 1.373(4) . ?
B3 B4 1.757(3) . ?
B3 B8 1.761(3) . ?
B3 B7 1.779(3) . ?
B4 B8 1.773(3) . ?
B4 B5 1.776(3) . ?
B4 B9 1.777(3) . ?
B5 B6 1.774(3) . ?
B5 B10 1.777(4) . ?
B5 B9 1.778(3) . ?
B6 B10 1.767(3) . ?
B6 B11 1.768(3) . ?
B7 B11 1.770(3) . ?
B7 B8 1.773(3) . ?
B7 B12 1.773(3) . ?
B8 B9 1.768(4) . ?
B8 B12 1.770(3) . ?
B9 B12 1.762(4) . ?
B9 B10 1.779(3) . ?
B10 B11 1.757(4) . ?
B10 B12 1.775(4) . ?
B11 B12 1.764(3) . ?
B33 B34 1.757(3) . ?
B33 B38 1.758(2) . ?
B33 B37 1.770(3) . ?
B34 B35 1.766(3) . ?
B34 B39 1.772(3) . ?
B34 B38 1.774(3) . ?
B35 B40 1.766(3) . ?
B35 B36 1.770(4) . ?
B35 B39 1.775(3) . ?
B36 B40 1.763(3) . ?
B36 B41 1.777(3) . ?
B37 B38 1.763(3) . ?
B37 B41 1.773(3) . ?
B37 B42 1.774(3) . ?
B38 B42 1.776(3) . ?
B38 B39 1.777(3) . ?
B39 B42 1.779(4) . ?
B39 B40 1.780(4) . ?
B40 B41 1.771(4) . ?
B40 B42 1.785(3) . ?
B41 B42 1.772(3) . ?
